data_7134808
loop_
_publ_author_name
'Zhang, Zhaoqi'
'Shen, Yirui'
'Zhao, Yufen'
'Wu, Ju'

_publ_section_title
;
 Electrochemical phosphorylation of &#x3b1;,&#x3b2;-unsaturated carboxylic
 acids <i>via</i> decarboxylative cross-coupling reaction.
;
_journal_issue 64
_journal_name_full 'Chemical communications (Cambridge, England)'
_journal_page_first 12034
_journal_page_last 12037
_journal_paper_doi 10.1039/d5cc03160e
_journal_volume 61
_journal_year 2025
_chemical_formula_moiety 'C20 H16 Cl O P'
_chemical_formula_sum 'C20 H16 Cl O P'
_chemical_formula_weight 338.75
_space_group_crystal_system orthorhombic
_space_group_IT_number 19
_space_group_name_Hall 'P 2ac 2ab'
_space_group_name_H-M_alt 'P 21 21 21'
_atom_sites_solution_hydrogens geom
_atom_sites_solution_primary dual
_audit_creation_date 2025-03-27
_audit_creation_method
;
Olex2 1.2
(compiled 2018.05.29 svn.r3508 for OlexSys, GUI svn.r5506)
;
_audit_update_record
;
2025-04-28 deposited with the CCDC.	2025-07-04 downloaded from the CCDC.
;
_cell_angle_alpha 90
_cell_angle_beta 90
_cell_angle_gamma 90
_cell_formula_units_Z 4
_cell_length_a 8.9934(2)
_cell_length_b 9.8046(2)
_cell_length_c 18.7482(4)
_cell_measurement_reflns_used 9883
_cell_measurement_temperature 150
_cell_measurement_theta_max 68.29
_cell_measurement_theta_min 5.09
_cell_volume 1653.15(6)
_computing_cell_refinement 'SAINT V8.40B (?, 2016)'
_computing_data_reduction 'SAINT V8.40B (?, 2016)'
_computing_molecular_graphics 'Olex2 (Dolomanov et al., 2009)'
_computing_publication_material 'Olex2 (Dolomanov et al., 2009)'
_computing_structure_refinement 'XL (Sheldrick, 2008)'
_computing_structure_solution 'XT (Sheldrick, 2015)'
_diffrn_ambient_temperature 150.0
_diffrn_measured_fraction_theta_full 0.975
_diffrn_measured_fraction_theta_max 0.975
_diffrn_measurement_device_type 'Bruker APEX-II CCD'
_diffrn_measurement_method '\f and \w scans'
_diffrn_radiation_type CuK\a
_diffrn_radiation_wavelength 1.54178
_diffrn_reflns_av_R_equivalents 0.0477
_diffrn_reflns_av_unetI/netI 0.0368
_diffrn_reflns_Laue_measured_fraction_full 0.975
_diffrn_reflns_Laue_measured_fraction_max 0.975
_diffrn_reflns_limit_h_max 10
_diffrn_reflns_limit_h_min -10
_diffrn_reflns_limit_k_max 11
_diffrn_reflns_limit_k_min -11
_diffrn_reflns_limit_l_max 22
_diffrn_reflns_limit_l_min -22
_diffrn_reflns_number 16353
_diffrn_reflns_point_group_measured_fraction_full 0.975
_diffrn_reflns_point_group_measured_fraction_max 0.974
_diffrn_reflns_theta_full 67.679
_diffrn_reflns_theta_max 68.289
_diffrn_reflns_theta_min 5.090
_diffrn_standards_number 0
_exptl_absorpt_coefficient_mu 2.960
_exptl_absorpt_correction_T_max 0.7531
_exptl_absorpt_correction_T_min 0.5152
_exptl_absorpt_correction_type none
_exptl_absorpt_process_details
;
SADABS-2016/2 (Bruker,2016/2) was used for absorption correction.
wR2(int) was 0.1355 before and 0.0768 after correction.
The Ratio of minimum to maximum transmission is 0.6841.
The \l/2 correction factor is Not present.
;
_exptl_crystal_colour 'clear light colourless'
_exptl_crystal_colour_lustre clear
_exptl_crystal_colour_modifier light
_exptl_crystal_colour_primary colourless
_exptl_crystal_density_diffrn 1.361
_exptl_crystal_description block
_exptl_crystal_F_000 704
_exptl_crystal_size_max 0.078
_exptl_crystal_size_mid 0.063
_exptl_crystal_size_min 0.052
_refine_diff_density_max 0.320
_refine_diff_density_min -0.317
_refine_diff_density_rms 0.045
_refine_ls_abs_structure_details
;
 Flack x determined using 1218 quotients [(I+)-(I-)]/[(I+)+(I-)]
 (Parsons, Flack and Wagner, Acta Cryst. B69 (2013) 249-259).
;
_refine_ls_abs_structure_Flack 0.034(5)
_refine_ls_extinction_method none
_refine_ls_goodness_of_fit_ref 1.097
_refine_ls_hydrogen_treatment constr
_refine_ls_matrix_type full
_refine_ls_number_parameters 208
_refine_ls_number_reflns 2952
_refine_ls_number_restraints 0
_refine_ls_restrained_S_all 1.097
_refine_ls_R_factor_all 0.0280
_refine_ls_R_factor_gt 0.0277
_refine_ls_shift/su_max 0.001
_refine_ls_shift/su_mean 0.000
_refine_ls_structure_factor_coef Fsqd
_refine_ls_weighting_details 'w=1/[\s^2^(Fo^2^)+(0.0460P)^2^+0.1123P] where P=(Fo^2^+2Fc^2^)/3'
_refine_ls_weighting_scheme calc
_refine_ls_wR_factor_gt 0.0732
_refine_ls_wR_factor_ref 0.0734
_reflns_Friedel_coverage 0.726
_reflns_Friedel_fraction_full 0.974
_reflns_Friedel_fraction_max 0.973
_reflns_number_gt 2915
_reflns_number_total 2952
_reflns_threshold_expression 'I > 2\s(I)'
_cod_data_source_file d5cc03160e2.cif
_cod_data_source_block 1
_cod_depositor_comments 'Adding full bibliography for 7134808--7134809.cif.'
_cod_database_code 7134808
_shelx_shelxl_version_number 2018/3
_shelx_space_group_comment
;
The symmetry employed for this shelxl refinement is uniquely defined
by the following loop, which should always be used as a source of
symmetry information in preference to the above space-group names.
They are only intended as comments.
;
_shelx_estimated_absorpt_t_max 0.861
_shelx_estimated_absorpt_t_min 0.802
_olex2_refinement_description
;
1. Fixed Uiso
 At 1.2 times of:
  All C(H) groups
2.a Aromatic/amide H refined with riding coordinates:
 C005(H005), C008(H008), C009(H009), C00A(H00A), C00B(H00B), C00C(H00C),
 C00D(H00D), C00E(H00E), C00F(H00F), C00H(H00H), C00I(H00I), C00J(H00J),
 C00K(H00K), C00L(H00L), C00M(H00M), C00N(H00N)
;
_olex2_submission_special_instructions 'No special instructions were received'

loop_
_space_group_symop_operation_xyz
'x, y, z'
'-x+1/2, -y, z+1/2'
'-x, y+1/2, -z+1/2'
'x+1/2, -y+1/2, -z'

loop_
_atom_site_label
_atom_site_type_symbol
_atom_site_fract_x
_atom_site_fract_y
_atom_site_fract_z
_atom_site_U_iso_or_equiv
_atom_site_adp_type
_atom_site_occupancy
_atom_site_site_symmetry_order
_atom_site_calc_flag
_atom_site_refinement_flags_posn
_atom_site_refinement_flags_adp
_atom_site_refinement_flags_occupancy
_atom_site_disorder_assembly
_atom_site_disorder_group
P001 P 0.50676(5) 0.61199(5) 0.20058(2) 0.01784(15) Uani 1 1 d . . . . .
Cl02 Cl 0.87740(6) 0.41714(7) 0.39955(3) 0.03753(19) Uani 1 1 d . . . . .
O003 O 0.57647(17) 0.47934(16) 0.18086(7) 0.0234(3) Uani 1 1 d . . . . .
C004 C 0.5564(2) 0.7479(2) 0.14002(10) 0.0211(4) Uani 1 1 d . . . . .
C005 C 0.5542(2) 0.6705(2) 0.28782(10) 0.0204(4) Uani 1 1 d . . . . .
H005 H 0.521720 0.757545 0.303782 0.025 Uiso 1 1 calc R . . . .
C006 C 0.6697(2) 0.6188(2) 0.40583(11) 0.0202(4) Uani 1 1 d . . . . .
C007 C 0.3054(2) 0.6018(2) 0.19943(10) 0.0204(4) Uani 1 1 d . . . . .
C008 C 0.6354(2) 0.5914(2) 0.33033(10) 0.0203(4) Uani 1 1 d . . . . .
H008 H 0.674711 0.510094 0.310237 0.024 Uiso 1 1 calc R . . . .
C009 C 0.4884(3) 0.7563(2) 0.07323(11) 0.0260(5) Uani 1 1 d . . . . .
H009 H 0.408623 0.696687 0.061775 0.031 Uiso 1 1 calc R . . . .
C00A C 0.6712(2) 0.8375(3) 0.15658(12) 0.0282(5) Uani 1 1 d . . . . .
H00A H 0.718147 0.832623 0.201913 0.034 Uiso 1 1 calc R . . . .
C00B C 0.6167(2) 0.7389(3) 0.51647(11) 0.0274(5) Uani 1 1 d . . . . .
H00B H 0.564377 0.808413 0.541275 0.033 Uiso 1 1 calc R . . . .
C00C C 0.5926(2) 0.7185(2) 0.44414(11) 0.0237(4) Uani 1 1 d . . . . .
H00C H 0.521856 0.773746 0.420056 0.028 Uiso 1 1 calc R . . . .
C00D C 0.2406(3) 0.4977(3) 0.16048(12) 0.0266(5) Uani 1 1 d . . . . .
H00D H 0.301535 0.435095 0.135153 0.032 Uiso 1 1 calc R . . . .
C00E C 0.5365(3) 0.8514(3) 0.02349(11) 0.0307(5) Uani 1 1 d . . . . .
H00E H 0.491091 0.855504 -0.022207 0.037 Uiso 1 1 calc R . . . .
C00F C 0.7968(3) 0.5582(3) 0.51614(12) 0.0295(5) Uani 1 1 d . . . . .
H00F H 0.866642 0.502634 0.540649 0.035 Uiso 1 1 calc R . . . .
C00G C 0.7730(2) 0.5407(2) 0.44332(12) 0.0250(5) Uani 1 1 d . . . . .
C00H C 0.6506(3) 0.9400(3) 0.04046(13) 0.0337(5) Uani 1 1 d . . . . .
H00H H 0.683324 1.005180 0.006428 0.040 Uiso 1 1 calc R . . . .
C00I C 0.2157(3) 0.6933(3) 0.23646(12) 0.0281(5) Uani 1 1 d . . . . .
H00I H 0.259087 0.765766 0.262897 0.034 Uiso 1 1 calc R . . . .
C00J C 0.7176(3) 0.9340(3) 0.10718(14) 0.0346(5) Uani 1 1 d . . . . .
H00J H 0.795051 0.995914 0.118977 0.042 Uiso 1 1 calc R . . . .
C00K C 0.0865(3) 0.4841(3) 0.15819(13) 0.0335(5) Uani 1 1 d . . . . .
H00K H 0.042661 0.413133 0.130822 0.040 Uiso 1 1 calc R . . . .
C00L C -0.0022(3) 0.5735(3) 0.19562(12) 0.0371(6) Uani 1 1 d . . . . .
H00L H -0.107214 0.563323 0.194722 0.044 Uiso 1 1 calc R . . . .
C00M C 0.7180(2) 0.6568(3) 0.55226(11) 0.0297(5) Uani 1 1 d . . . . .
H00M H 0.733109 0.668824 0.602021 0.036 Uiso 1 1 calc R . . . .
C00N C 0.0617(3) 0.6779(3) 0.23447(14) 0.0376(6) Uani 1 1 d . . . . .
H00N H 0.000202 0.739711 0.260013 0.045 Uiso 1 1 calc R . . . .

loop_
_atom_site_aniso_label
_atom_site_aniso_U_11
_atom_site_aniso_U_22
_atom_site_aniso_U_33
_atom_site_aniso_U_23
_atom_site_aniso_U_13
_atom_site_aniso_U_12
P001 0.0195(3) 0.0166(3) 0.0175(2) -0.00050(17) -0.00094(19) 0.0012(2)
Cl02 0.0344(3) 0.0410(4) 0.0372(3) 0.0009(3) -0.0058(2) 0.0173(3)
O003 0.0257(7) 0.0203(8) 0.0243(7) -0.0002(6) 0.0008(6) 0.0023(6)
C004 0.0213(9) 0.0203(11) 0.0217(9) 0.0007(8) 0.0026(8) 0.0052(8)
C005 0.0223(9) 0.0184(10) 0.0206(9) -0.0010(8) -0.0021(7) 0.0001(8)
C006 0.0170(9) 0.0208(10) 0.0227(9) 0.0039(8) -0.0007(8) -0.0055(8)
C007 0.0206(9) 0.0221(11) 0.0186(8) 0.0047(9) -0.0012(7) 0.0005(8)
C008 0.0188(9) 0.0199(11) 0.0222(9) -0.0008(8) 0.0002(7) -0.0012(9)
C009 0.0289(11) 0.0237(11) 0.0255(10) 0.0008(8) -0.0016(8) 0.0025(10)
C00A 0.0259(10) 0.0288(12) 0.0299(10) 0.0004(9) 0.0005(9) -0.0007(10)
C00B 0.0262(11) 0.0323(12) 0.0237(10) -0.0029(9) 0.0023(8) -0.0055(10)
C00C 0.0219(9) 0.0255(12) 0.0236(10) 0.0003(8) -0.0010(8) -0.0017(9)
C00D 0.0277(11) 0.0250(12) 0.0271(10) -0.0020(9) -0.0042(9) 0.0013(9)
C00E 0.0390(13) 0.0306(13) 0.0225(10) 0.0053(9) 0.0028(9) 0.0087(10)
C00F 0.0238(10) 0.0376(14) 0.0270(10) 0.0098(10) -0.0078(9) -0.0048(10)
C00G 0.0198(9) 0.0269(12) 0.0283(10) 0.0036(9) -0.0017(8) -0.0022(9)
C00H 0.0392(13) 0.0274(13) 0.0347(11) 0.0086(10) 0.0156(10) 0.0054(10)
C00I 0.0269(11) 0.0295(13) 0.0277(11) -0.0045(9) 0.0014(8) 0.0026(10)
C00J 0.0295(12) 0.0305(13) 0.0439(13) 0.0021(11) 0.0071(10) -0.0061(10)
C00K 0.0301(12) 0.0346(14) 0.0357(12) 0.0025(10) -0.0087(10) -0.0087(11)
C00L 0.0218(11) 0.0474(16) 0.0420(12) 0.0088(12) -0.0006(11) -0.0023(11)
C00M 0.0277(10) 0.0416(15) 0.0200(10) 0.0010(9) -0.0039(8) -0.0096(11)
C00N 0.0278(11) 0.0445(16) 0.0406(13) -0.0022(12) 0.0078(10) 0.0071(12)

loop_
_atom_type_symbol
_atom_type_description
_atom_type_scat_dispersion_real
_atom_type_scat_dispersion_imag
_atom_type_scat_source
C C 0.0181 0.0091 'International Tables Vol C Tables 4.2.6.8 and 6.1.1.4'
H H 0.0000 0.0000 'International Tables Vol C Tables 4.2.6.8 and 6.1.1.4'
Cl Cl 0.3639 0.7018 'International Tables Vol C Tables 4.2.6.8 and 6.1.1.4'
O O 0.0492 0.0322 'International Tables Vol C Tables 4.2.6.8 and 6.1.1.4'
P P 0.2955 0.4335 'International Tables Vol C Tables 4.2.6.8 and 6.1.1.4'

loop_
_geom_angle_atom_site_label_1
_geom_angle_atom_site_label_2
_geom_angle_atom_site_label_3
_geom_angle
_geom_angle_site_symmetry_1
_geom_angle_site_symmetry_3
_geom_angle_publ_flag
O003 P001 C004 112.55(9) . . ?
O003 P001 C005 114.04(9) . . ?
O003 P001 C007 111.65(10) . . ?
C004 P001 C007 106.26(9) . . ?
C005 P001 C004 106.24(10) . . ?
C005 P001 C007 105.50(9) . . ?
C009 C004 P001 119.94(17) . . ?
C00A C004 P001 120.60(16) . . ?
C00A C004 C009 119.2(2) . . ?
C008 C005 P001 119.50(17) . . ?
C00C C006 C008 121.19(19) . . ?
C00G C006 C008 121.6(2) . . ?
C00G C006 C00C 117.11(19) . . ?
C00D C007 P001 117.88(17) . . ?
C00D C007 C00I 119.6(2) . . ?
C00I C007 P001 122.51(17) . . ?
C005 C008 C006 125.7(2) . . ?
C00E C009 C004 120.4(2) . . ?
C00J C00A C004 120.3(2) . . ?
C00C C00B C00M 119.4(2) . . ?
C00B C00C C006 121.7(2) . . ?
C007 C00D C00K 120.4(2) . . ?
C00H C00E C009 119.9(2) . . ?
C00M C00F C00G 119.3(2) . . ?
C006 C00G Cl02 120.31(17) . . ?
C00F C00G Cl02 117.76(18) . . ?
C00F C00G C006 121.9(2) . . ?
C00E C00H C00J 120.2(2) . . ?
C007 C00I C00N 119.5(2) . . ?
C00A C00J C00H 119.9(2) . . ?
C00L C00K C00D 120.0(2) . . ?
C00K C00L C00N 119.9(2) . . ?
C00F C00M C00B 120.46(19) . . ?
C00L C00N C00I 120.5(2) . . ?

loop_
_geom_bond_atom_site_label_1
_geom_bond_atom_site_label_2
_geom_bond_distance
_geom_bond_site_symmetry_2
_geom_bond_publ_flag
P001 O003 1.4904(16) . ?
P001 C004 1.807(2) . ?
P001 C005 1.785(2) . ?
P001 C007 1.813(2) . ?
Cl02 C00G 1.739(2) . ?
C004 C009 1.396(3) . ?
C004 C00A 1.391(3) . ?
C005 C008 1.331(3) . ?
C006 C008 1.473(3) . ?
C006 C00C 1.397(3) . ?
C006 C00G 1.395(3) . ?
C007 C00D 1.384(3) . ?
C007 C00I 1.392(3) . ?
C009 C00E 1.388(3) . ?
C00A C00J 1.388(3) . ?
C00B C00C 1.388(3) . ?
C00B C00M 1.388(3) . ?
C00D C00K 1.392(3) . ?
C00E C00H 1.381(4) . ?
C00F C00G 1.392(3) . ?
C00F C00M 1.377(4) . ?
C00H C00J 1.390(4) . ?
C00I C00N 1.393(4) . ?
C00K C00L 1.378(4) . ?
C00L C00N 1.382(4) . ?
